data_1551307
loop_
_publ_author_name
'Wu, Wangbin'
'Cao, Weidi'
'Hu, Linfeng'
'Su, Zhishan'
'Liu, Xiaohua'
'Feng, Xiaoming'

_publ_section_title
;
 Asymmetric Baeyer-Villiger oxidation: classical and parallel kinetic
 resolution of 3-substituted cyclohexanones and desymmetrization of
 meso-disubstituted cycloketones
;
_journal_name_full 'Chemical Science'
_journal_paper_doi 10.1039/C9SC01563A
_journal_year 2019
_chemical_absolute_configuration ad
_chemical_formula_sum 'C54 H77 F9 N4 O13 S3 Sc'
_chemical_formula_weight 1302.33
_space_group_crystal_system monoclinic
_space_group_IT_number 4
_space_group_name_Hall 'P 2yb'
_space_group_name_H-M_alt 'P 1 21 1'
_symmetry_space_group_name_Hall 'P 2yb'
_symmetry_space_group_name_H-M 'P 1 21 1'
_atom_sites_solution_hydrogens geom
_audit_creation_method SHELXL-2016/6
_audit_update_record
;
2018-07-18 deposited with the CCDC.    2019-06-10 downloaded from the CCDC.
;
_cell_angle_alpha 90
_cell_angle_beta 103.46(5)
_cell_angle_gamma 90
_cell_formula_units_Z 2
_cell_length_a 10.205(14)
_cell_length_b 27.45(2)
_cell_length_c 11.970(16)
_cell_measurement_reflns_used 8159
_cell_measurement_temperature 170(2)
_cell_measurement_theta_max 27.18
_cell_measurement_theta_min 2.48
_cell_volume 3261(7)
_computing_structure_refinement 'SHELXL-2016/6 (Sheldrick, 2016)'
_computing_structure_solution 'SHELXT 2014/5 (Sheldrick, 2014)'
_diffrn_ambient_temperature 170(2)
_diffrn_measured_fraction_theta_full 0.997
_diffrn_measured_fraction_theta_max 0.992
_diffrn_measurement_device_type 'Bruker D8 Venture Photon II'
_diffrn_radiation_type MoK\a
_diffrn_radiation_wavelength 0.71073
_diffrn_reflns_av_R_equivalents 0.0811
_diffrn_reflns_av_unetI/netI 0.0927
_diffrn_reflns_Laue_measured_fraction_full 0.997
_diffrn_reflns_Laue_measured_fraction_max 0.992
_diffrn_reflns_limit_h_max 13
_diffrn_reflns_limit_h_min -13
_diffrn_reflns_limit_k_max 34
_diffrn_reflns_limit_k_min -35
_diffrn_reflns_limit_l_max 15
_diffrn_reflns_limit_l_min -15
_diffrn_reflns_number 53451
_diffrn_reflns_point_group_measured_fraction_full 0.993
_diffrn_reflns_point_group_measured_fraction_max 0.984
_diffrn_reflns_theta_full 25.242
_diffrn_reflns_theta_max 28.326
_diffrn_reflns_theta_min 2.294
_exptl_absorpt_coefficient_mu 0.294
_exptl_crystal_colour colourless
_exptl_crystal_density_diffrn 1.326
_exptl_crystal_description plate
_exptl_crystal_F_000 1366
_exptl_crystal_size_max 0.240
_exptl_crystal_size_mid 0.130
_exptl_crystal_size_min 0.030
_refine_diff_density_max 1.521
_refine_diff_density_min -0.911
_refine_diff_density_rms 0.101
_refine_ls_abs_structure_details
;
 Flack x determined using 2994 quotients [(I+)-(I-)]/[(I+)+(I-)]
 (Parsons, Flack and Wagner, Acta Cryst. B69 (2013) 249-259).
;
_refine_ls_abs_structure_Flack 0.001(18)
_refine_ls_extinction_method none
_refine_ls_goodness_of_fit_ref 1.047
_refine_ls_hydrogen_treatment constr
_refine_ls_matrix_type full
_refine_ls_number_parameters 770
_refine_ls_number_reflns 16015
_refine_ls_number_restraints 63
_refine_ls_restrained_S_all 1.055
_refine_ls_R_factor_all 0.1552
_refine_ls_R_factor_gt 0.0971
_refine_ls_shift/su_max 0.000
_refine_ls_shift/su_mean 0.000
_refine_ls_structure_factor_coef Fsqd
_refine_ls_weighting_details 'w=1/[\s^2^(Fo^2^)+(0.1592P)^2^+2.2065P] where P=(Fo^2^+2Fc^2^)/3'
_refine_ls_weighting_scheme calc
_refine_ls_wR_factor_gt 0.2454
_refine_ls_wR_factor_ref 0.2957
_reflns_Friedel_coverage 0.944
_reflns_Friedel_fraction_full 0.988
_reflns_Friedel_fraction_max 0.976
_reflns_number_gt 9635
_reflns_number_total 16015
_reflns_threshold_expression 'I > 2\s(I)'
_cod_data_source_file c9sc01563a2.cif
_cod_data_source_block mo_20180704_WWB_01_0m_a
_cod_database_code 1551307
_shelx_shelxl_version_number 2016/6
_shelx_space_group_comment
;
The symmetry employed for this shelxl refinement is uniquely defined
by the following loop, which should always be used as a source of
symmetry information in preference to the above space-group names.
They are only intended as comments.
;
_shelx_estimated_absorpt_t_min 0.933
_shelx_estimated_absorpt_t_max 0.991

loop_
_space_group_symop_operation_xyz
'x, y, z'
'-x, y+1/2, -z'

loop_
_atom_site_label
_atom_site_type_symbol
_atom_site_fract_x
_atom_site_fract_y
_atom_site_fract_z
_atom_site_U_iso_or_equiv
_atom_site_adp_type
_atom_site_occupancy
_atom_site_site_symmetry_order
_atom_site_calc_flag
_atom_site_refinement_flags_posn
_atom_site_refinement_flags_adp
Sc1 Sc 0.31493(14) 0.43906(5) 0.58010(12) 0.0294(3) Uani 1 1 d . .
S1 S 0.5295(4) 0.4108(3) 0.4067(3) 0.130(2) Uani 1 1 d . U
F1 F 0.5568(11) 0.4259(7) 0.2014(8) 0.173(7) Uani 1 1 d . .
O1 O 0.1424(5) 0.42458(18) 0.4601(4) 0.0302(11) Uani 1 1 d . .
N1 N 0.3084(8) 0.5930(3) 0.5119(7) 0.0484(19) Uani 1 1 d . .
H1 H 0.271698 0.619751 0.531192 0.058 Uiso 1 1 calc R U
C1 C 0.5910(19) 0.5902(10) 0.0774(17) 0.132(9) Uani 1 1 d . .
H1A H 0.508745 0.571153 0.073293 0.199 Uiso 1 1 calc R U
H1B H 0.650844 0.572505 0.038380 0.199 Uiso 1 1 calc R U
H1C H 0.567444 0.621783 0.039894 0.199 Uiso 1 1 calc R U
S2 S 0.6172(3) 0.45487(11) 0.7834(3) 0.0671(9) Uani 1 1 d . .
F2 F 0.3891(15) 0.4654(6) 0.2441(10) 0.141(4) Uani 1 1 d . .
O2 O 0.2782(6) 0.3696(2) 0.6400(5) 0.0368(13) Uani 1 1 d . .
N2 N 0.1234(7) 0.5112(3) 0.6627(6) 0.0393(16) Uani 1 1 d . .
C2 C 0.7360(16) 0.6460(6) 0.2100(17) 0.095(5) Uani 1 1 d . .
H2A H 0.780515 0.652699 0.290293 0.142 Uiso 1 1 calc R U
H2B H 0.671829 0.672166 0.180631 0.142 Uiso 1 1 calc R U
H2C H 0.803714 0.644289 0.164009 0.142 Uiso 1 1 calc R U
S3 S 0.0384(3) 0.68230(10) 0.5438(3) 0.0702(9) Uani 1 1 d . .
F3 F 0.3751(12) 0.3949(6) 0.2154(9) 0.148(5) Uani 1 1 d . U
O3 O 0.3233(6) 0.5112(2) 0.5262(5) 0.0391(13) Uani 1 1 d . .
N3 N 0.0367(6) 0.3942(2) 0.4698(6) 0.0339(14) Uani 1 1 d . .
C3 C 0.762(2) 0.5569(8) 0.2369(19) 0.115(6) Uani 1 1 d . U
H3A H 0.824777 0.564851 0.309835 0.173 Uiso 1 1 calc R U
H3B H 0.812422 0.552234 0.177263 0.173 Uiso 1 1 calc R U
H3C H 0.713509 0.526841 0.245715 0.173 Uiso 1 1 calc R U
F4 F 0.625(2) 0.3748(5) 0.8924(13) 0.190(7) Uani 1 1 d . .
O4 O 0.2064(6) 0.4707(2) 0.6843(5) 0.0338(12) Uani 1 1 d . .
N4 N 0.2033(9) 0.2928(3) 0.6469(7) 0.052(2) Uani 1 1 d . .
H4 H 0.146676 0.270182 0.612978 0.062 Uiso 1 1 calc R U
C4 C 0.6621(13) 0.5982(5) 0.2025(12) 0.071(3) Uani 1 1 d . .
C5 C 0.5669(11) 0.5986(4) 0.2840(12) 0.063(3) Uani 1 1 d . .
O5 O 0.4923(6) 0.4404(3) 0.7086(5) 0.0517(15) Uani 1 1 d . .
F5 F 0.7285(15) 0.4277(7) 0.9907(9) 0.184(7) Uani 1 1 d . .
C6 C 0.4268(11) 0.6018(4) 0.2419(11) 0.061(3) Uani 1 1 d . .
H6 H 0.389964 0.604898 0.161710 0.073 Uiso 1 1 calc R U
F6 F 0.5213(17) 0.4291(10) 0.9513(11) 0.232(11) Uani 1 1 d . .
O6 O 0.6102(19) 0.5054(4) 0.8206(14) 0.164(8) Uani 1 1 d . .
O7 O -0.0162(11) 0.7257(4) 0.4832(11) 0.099(3) Uani 1 1 d . .
C7 C 0.3416(10) 0.6004(4) 0.3172(10) 0.055(3) Uani 1 1 d . .
F7 F 0.0577(10) 0.7299(3) 0.7381(11) 0.110(3) Uani 1 1 d . .
C8 C 0.3949(10) 0.5961(3) 0.4325(9) 0.048(2) Uani 1 1 d . .
O8 O -0.0236(9) 0.6366(3) 0.5065(11) 0.088(3) Uani 1 1 d . .
F8 F -0.1325(10) 0.6971(4) 0.6720(13) 0.137(4) Uani 1 1 d . .
C9 C 0.5333(9) 0.5946(3) 0.4778(10) 0.049(2) Uani 1 1 d . .
O9 O 0.1835(8) 0.6801(3) 0.5747(10) 0.084(3) Uani 1 1 d . .
F9 F 0.0382(11) 0.6515(3) 0.7509(10) 0.115(3) Uani 1 1 d . .
C10 C 0.6143(10) 0.5960(4) 0.4041(11) 0.058(3) Uani 1 1 d . .
H10 H 0.708966 0.595142 0.434717 0.069 Uiso 1 1 calc R U
O10 O 0.7287(9) 0.4395(7) 0.7488(10) 0.148(7) Uani 1 1 d . .
O11 O 0.6322(13) 0.3861(7) 0.4248(14) 0.151(7) Uani 1 1 d . .
C11 C 0.1887(11) 0.6037(5) 0.2714(11) 0.068(3) Uani 1 1 d . .
H11 H 0.146003 0.617430 0.331719 0.081 Uiso 1 1 calc R U
C12 C 0.1473(19) 0.6333(9) 0.162(2) 0.136(8) Uani 1 1 d . U
H12A H 0.052391 0.642676 0.150267 0.204 Uiso 1 1 calc R U
H12B H 0.159267 0.613621 0.096751 0.204 Uiso 1 1 calc R U
H12C H 0.203264 0.662581 0.168266 0.204 Uiso 1 1 calc R U
O12 O 0.6116(16) 0.4661(10) 0.4421(17) 0.199(8) Uani 1 1 d . U
C14 C 0.5737(14) 0.6391(5) 0.6688(12) 0.077(4) Uani 1 1 d . .
C13 C 0.1412(18) 0.5492(7) 0.2439(16) 0.113(7) Uani 1 1 d . .
H13A H 0.042769 0.547539 0.229181 0.170 Uiso 1 1 calc R U
H13B H 0.181104 0.528443 0.309556 0.170 Uiso 1 1 calc R U
H13C H 0.170421 0.537963 0.175837 0.170 Uiso 1 1 calc R U
O13 O 0.4233(6) 0.4148(2) 0.4609(5) 0.0444(14) Uani 1 1 d . .
C15 C 0.5877(11) 0.5902(4) 0.6112(11) 0.061(3) Uani 1 1 d . .
H15 H 0.529848 0.566070 0.639753 0.074 Uiso 1 1 calc R U
C16 C 0.7338(12) 0.5712(5) 0.6435(13) 0.072(3) Uani 1 1 d . .
H16A H 0.765048 0.570002 0.727338 0.108 Uiso 1 1 calc R U
H16B H 0.792065 0.592993 0.611899 0.108 Uiso 1 1 calc R U
H16C H 0.737165 0.538373 0.611897 0.108 Uiso 1 1 calc R U
C17 C 0.2062(10) 0.5568(3) 0.6504(8) 0.047(2) Uani 1 1 d . .
H17 H 0.143469 0.585175 0.631582 0.056 Uiso 1 1 calc R U
C18 C 0.2928(11) 0.5636(4) 0.7703(9) 0.052(2) Uani 1 1 d . .
H18A H 0.325025 0.597681 0.782694 0.063 Uiso 1 1 calc R U
H18B H 0.371456 0.541464 0.784700 0.063 Uiso 1 1 calc R U
C19 C 0.1958(12) 0.5508(4) 0.8486(9) 0.059(3) Uani 1 1 d . .
H19 H 0.163841 0.581087 0.880308 0.071 Uiso 1 1 calc R U
C20 C 0.2532(14) 0.5156(6) 0.9437(11) 0.078(4) Uani 1 1 d . .
H20A H 0.325891 0.495863 0.924064 0.093 Uiso 1 1 calc R U
H20B H 0.290216 0.533226 1.016332 0.093 Uiso 1 1 calc R U
C21 C 0.142(2) 0.4850(8) 0.9546(19) 0.119(6) Uani 1 1 d . U
H21A H 0.094637 0.499525 1.010087 0.143 Uiso 1 1 calc R U
H21B H 0.175168 0.452377 0.983177 0.143 Uiso 1 1 calc R U
C23 C 0.0775(10) 0.5235(4) 0.7729(9) 0.055(3) Uani 1 1 d . .
H23 H -0.002882 0.545468 0.753838 0.066 Uiso 1 1 calc R U
C22 C 0.0469(12) 0.4804(5) 0.8396(10) 0.065(3) Uani 1 1 d . U
H22A H -0.047828 0.481312 0.846705 0.078 Uiso 1 1 calc R U
H22B H 0.062395 0.449607 0.801731 0.078 Uiso 1 1 calc R U
C24 C 0.2831(9) 0.5516(3) 0.5560(8) 0.0399(19) Uani 1 1 d . .
C26 C -0.0820(9) 0.4620(3) 0.5565(8) 0.0396(19) Uani 1 1 d . .
H26A H -0.154547 0.464096 0.485530 0.048 Uiso 1 1 calc R U
H26B H -0.124858 0.466895 0.621784 0.048 Uiso 1 1 calc R U
C25 C 0.0110(8) 0.5046(3) 0.5556(7) 0.0404(19) Uani 1 1 d . .
H25A H -0.043823 0.534701 0.543476 0.049 Uiso 1 1 calc R U
H25B H 0.052223 0.500899 0.488906 0.049 Uiso 1 1 calc R U
C27 C -0.0284(8) 0.4102(3) 0.5646(7) 0.0377(18) Uani 1 1 d . .
H27A H 0.038379 0.406632 0.638675 0.045 Uiso 1 1 calc R U
H27B H -0.103970 0.387794 0.566049 0.045 Uiso 1 1 calc R U
C28 C -0.0629(8) 0.3899(3) 0.3518(7) 0.0341(16) Uani 1 1 d . .
H28 H -0.154810 0.381226 0.361496 0.041 Uiso 1 1 calc R U
C29 C -0.0700(9) 0.4350(4) 0.2752(7) 0.045(2) Uani 1 1 d . .
H29A H -0.162667 0.439752 0.228255 0.054 Uiso 1 1 calc R U
H29B H -0.042510 0.464490 0.322332 0.054 Uiso 1 1 calc R U
C30 C 0.0276(12) 0.4250(5) 0.1981(9) 0.066(3) Uani 1 1 d . .
H30A H 0.121127 0.433692 0.237579 0.079 Uiso 1 1 calc R U
H30B H 0.001713 0.443596 0.125402 0.079 Uiso 1 1 calc R U
C31 C 0.0134(12) 0.3700(5) 0.1761(9) 0.061(3) Uani 1 1 d . .
H31A H -0.065130 0.362903 0.112236 0.073 Uiso 1 1 calc R U
H31B H 0.095465 0.356651 0.156681 0.073 Uiso 1 1 calc R U
C32 C -0.0063(10) 0.3483(4) 0.2883(8) 0.046(2) Uani 1 1 d . .
H32 H -0.074359 0.321481 0.270412 0.056 Uiso 1 1 calc R U
C33 C 0.1192(9) 0.3296(3) 0.3768(8) 0.0415(19) Uani 1 1 d . .
H33A H 0.130918 0.294013 0.369039 0.050 Uiso 1 1 calc R U
H33B H 0.201907 0.346463 0.367906 0.050 Uiso 1 1 calc R U
C34 C 0.0874(8) 0.3418(3) 0.4898(7) 0.0372(18) Uani 1 1 d . .
H34 H 0.009696 0.321013 0.498037 0.045 Uiso 1 1 calc R U
C35 C 0.1982(9) 0.3362(3) 0.5996(7) 0.0390(19) Uani 1 1 d . .
C36 C 0.3007(14) 0.2809(4) 0.7548(11) 0.071(4) Uani 1 1 d . .
C37 C 0.2382(19) 0.2796(4) 0.8526(11) 0.090(5) Uani 1 1 d . U
C38 C 0.330(2) 0.2703(6) 0.9581(13) 0.116(8) Uani 1 1 d . .
H38 H 0.297323 0.269938 1.026327 0.139 Uiso 1 1 calc R U
C39 C 0.467(3) 0.2614(6) 0.966(2) 0.138(9) Uani 1 1 d . U
C40 C 0.5166(18) 0.2625(5) 0.867(2) 0.116(7) Uani 1 1 d . U
H40 H 0.609403 0.256021 0.872882 0.139 Uiso 1 1 calc R U
C41 C 0.4325(17) 0.2729(4) 0.7572(14) 0.095(5) Uani 1 1 d . U
C42 C 0.094(2) 0.2903(6) 0.8443(14) 0.098(5) Uani 1 1 d . U
H42 H 0.040518 0.283142 0.764644 0.118 Uiso 1 1 calc R U
C43 C 0.029(3) 0.2619(9) 0.935(2) 0.164(12) Uani 1 1 d . .
H43A H -0.066805 0.269613 0.920683 0.246 Uiso 1 1 calc R U
H43B H 0.074759 0.271786 1.012585 0.246 Uiso 1 1 calc R U
H43C H 0.040661 0.226716 0.925845 0.246 Uiso 1 1 calc R U
C44 C 0.076(3) 0.3436(7) 0.8724(19) 0.136(9) Uani 1 1 d . .
H44A H -0.011004 0.348079 0.891975 0.204 Uiso 1 1 calc R U
H44B H 0.079871 0.363695 0.805536 0.204 Uiso 1 1 calc R U
H44C H 0.148701 0.353285 0.937712 0.204 Uiso 1 1 calc R U
C45 C 0.4838(19) 0.2755(5) 0.6515(18) 0.110(5) Uani 1 1 d . U
H45 H 0.431773 0.301859 0.603028 0.132 Uiso 1 1 calc R U
C46 C 0.457(3) 0.2283(7) 0.580(3) 0.152(10) Uani 1 1 d . .
H46A H 0.465956 0.234812 0.501732 0.228 Uiso 1 1 calc R U
H46B H 0.365660 0.216653 0.577876 0.228 Uiso 1 1 calc R U
H46C H 0.522467 0.203347 0.615286 0.228 Uiso 1 1 calc R U
C47 C 0.551(2) 0.2526(8) 1.0937(18) 0.113(5) Uani 1 1 d . U
C48 C 0.645(2) 0.2944(7) 1.1266(18) 0.114(6) Uani 1 1 d . U
H48A H 0.694012 0.290862 1.206959 0.171 Uiso 1 1 calc R U
H48B H 0.594077 0.324927 1.117075 0.171 Uiso 1 1 calc R U
H48C H 0.709539 0.294785 1.077275 0.171 Uiso 1 1 calc R U
C49 C 0.603(2) 0.2055(8) 1.0994(18) 0.119(6) Uani 1 1 d . U
H49A H 0.673834 0.204085 1.056089 0.179 Uiso 1 1 calc R U
H49B H 0.531421 0.182493 1.066305 0.179 Uiso 1 1 calc R U
H49C H 0.641977 0.196900 1.179784 0.179 Uiso 1 1 calc R U
C50 C -0.0024(15) 0.6908(5) 0.6837(15) 0.086(4) Uani 1 1 d . .
C51 C 0.4717(15) 0.4276(10) 0.2653(14) 0.109(6) Uani 1 1 d . U
C52 C 0.6164(15) 0.4187(7) 0.9118(12) 0.085(4) Uani 1 1 d . .
C53 C 0.479(2) 0.2542(9) 1.190(2) 0.137(8) Uani 1 1 d . U
H53A H 0.544911 0.252582 1.264213 0.205 Uiso 1 1 calc R U
H53B H 0.416912 0.226489 1.183756 0.205 Uiso 1 1 calc R U
H53C H 0.427585 0.284671 1.186182 0.205 Uiso 1 1 calc R U
C54 C 0.639(2) 0.2881(10) 0.666(2) 0.146(7) Uani 1 1 d . U
H54A H 0.656527 0.295410 0.590127 0.218 Uiso 1 1 calc R U
H54B H 0.694384 0.260158 0.699398 0.218 Uiso 1 1 calc R U
H54C H 0.663023 0.316484 0.715953 0.218 Uiso 1 1 calc R U

loop_
_atom_site_aniso_label
_atom_site_aniso_U_11
_atom_site_aniso_U_22
_atom_site_aniso_U_33
_atom_site_aniso_U_23
_atom_site_aniso_U_13
_atom_site_aniso_U_12
Sc1 0.0262(6) 0.0260(7) 0.0340(7) -0.0018(6) 0.0030(5) 0.0010(6)
S1 0.0475(17) 0.290(7) 0.0548(18) 0.018(3) 0.0201(14) 0.065(3)
F1 0.098(7) 0.37(2) 0.072(5) -0.006(9) 0.053(5) -0.038(10)
O1 0.025(2) 0.030(3) 0.035(3) 0.000(2) 0.006(2) -0.0050(19)
N1 0.046(4) 0.029(4) 0.067(5) 0.006(3) 0.008(4) 0.002(3)
C1 0.088(12) 0.21(2) 0.116(15) -0.069(15) 0.056(11) -0.032(14)
S2 0.0520(16) 0.0685(18) 0.0636(17) 0.0197(13) -0.0212(13) -0.0170(12)
F2 0.166(12) 0.160(11) 0.097(8) 0.035(7) 0.028(8) 0.001(9)
O2 0.035(3) 0.029(3) 0.042(3) 0.005(2) -0.001(2) -0.004(2)
N2 0.032(3) 0.045(4) 0.039(4) -0.006(3) 0.004(3) 0.011(3)
C2 0.082(10) 0.080(10) 0.139(14) 0.006(9) 0.059(10) -0.025(8)
S3 0.0448(14) 0.0400(14) 0.116(3) 0.0035(14) -0.0007(15) 0.0083(11)
F3 0.104(8) 0.256(17) 0.084(7) -0.041(8) 0.023(6) -0.013(9)
O3 0.046(3) 0.025(3) 0.045(3) -0.004(2) 0.010(3) 0.000(2)
N3 0.027(3) 0.033(4) 0.040(4) -0.002(3) 0.003(3) -0.004(3)
C3 0.115(6) 0.116(6) 0.117(6) 0.001(3) 0.030(3) 0.002(3)
F4 0.32(2) 0.092(9) 0.147(11) 0.071(8) 0.031(13) 0.004(11)
O4 0.033(3) 0.033(3) 0.034(3) -0.002(2) 0.005(2) 0.003(2)
N4 0.063(5) 0.027(4) 0.049(5) 0.009(3) -0.018(4) -0.006(3)
C4 0.064(7) 0.063(7) 0.095(9) -0.001(6) 0.039(7) -0.008(6)
C5 0.052(6) 0.034(5) 0.104(10) 0.008(5) 0.023(6) -0.007(4)
O5 0.035(3) 0.066(4) 0.047(3) 0.003(3) -0.007(2) -0.001(3)
F5 0.180(12) 0.251(18) 0.076(6) 0.044(9) -0.060(7) 0.008(12)
C6 0.052(6) 0.050(6) 0.081(8) 0.006(5) 0.017(5) -0.006(5)
F6 0.189(14) 0.44(3) 0.087(7) 0.096(13) 0.067(9) 0.141(18)
O6 0.218(17) 0.060(7) 0.159(13) -0.012(7) -0.068(12) -0.038(8)
O7 0.093(7) 0.056(5) 0.136(9) 0.015(5) 0.001(6) 0.032(5)
C7 0.037(5) 0.047(6) 0.077(7) -0.007(5) 0.006(5) -0.009(4)
F7 0.106(7) 0.052(5) 0.166(9) -0.024(5) 0.017(6) -0.003(4)
C8 0.045(5) 0.030(5) 0.067(6) 0.009(4) 0.011(4) 0.000(4)
O8 0.060(5) 0.048(5) 0.139(9) -0.003(5) -0.007(5) -0.006(4)
F8 0.074(6) 0.098(7) 0.252(15) -0.024(8) 0.062(7) -0.003(5)
C9 0.040(5) 0.026(4) 0.079(7) 0.003(4) 0.009(5) 0.001(4)
O9 0.048(4) 0.042(4) 0.154(9) -0.010(5) 0.004(5) 0.011(4)
F9 0.136(9) 0.052(5) 0.161(10) 0.006(5) 0.046(7) 0.018(5)
C10 0.040(5) 0.043(6) 0.088(8) 0.002(5) 0.015(5) 0.008(4)
O10 0.043(5) 0.30(2) 0.100(8) 0.092(11) 0.011(5) 0.000(8)
O11 0.094(8) 0.221(17) 0.158(12) 0.087(12) 0.073(8) 0.094(10)
C11 0.046(6) 0.090(9) 0.066(7) 0.004(6) 0.011(5) -0.003(6)
C12 0.086(11) 0.172(17) 0.145(16) 0.081(14) 0.016(11) 0.011(11)
O12 0.092(9) 0.335(19) 0.162(13) -0.010(14) 0.016(9) -0.099(12)
C14 0.074(8) 0.073(9) 0.077(9) -0.025(7) 0.004(7) -0.005(6)
C13 0.093(12) 0.135(16) 0.096(11) 0.004(10) -0.011(9) -0.061(11)
O13 0.041(3) 0.048(4) 0.048(4) -0.001(3) 0.019(3) 0.009(3)
C15 0.040(5) 0.052(6) 0.088(8) 0.005(5) 0.009(5) 0.006(5)
C16 0.047(6) 0.067(8) 0.098(10) 0.001(6) 0.008(6) 0.011(5)
C17 0.050(5) 0.029(5) 0.055(6) -0.010(4) 0.001(4) 0.003(4)
C18 0.051(6) 0.051(6) 0.050(5) -0.018(4) 0.001(4) -0.003(4)
C19 0.067(7) 0.050(6) 0.057(6) -0.011(5) 0.008(5) 0.000(5)
C20 0.068(8) 0.098(10) 0.062(8) -0.003(7) 0.008(6) -0.011(7)
C21 0.120(6) 0.120(6) 0.119(6) 0.0004(15) 0.0268(19) -0.0010(15)
C23 0.043(5) 0.072(7) 0.052(6) -0.020(5) 0.013(4) 0.021(5)
C22 0.057(6) 0.089(9) 0.055(6) -0.024(6) 0.027(5) -0.020(6)
C24 0.043(5) 0.029(4) 0.042(5) -0.003(3) 0.000(4) -0.003(3)
C26 0.032(4) 0.050(5) 0.036(4) -0.004(4) 0.006(3) 0.004(4)
C25 0.035(4) 0.043(5) 0.040(5) -0.009(4) 0.003(3) 0.012(4)
C27 0.032(4) 0.045(5) 0.036(4) -0.001(3) 0.008(3) -0.005(3)
C28 0.023(3) 0.042(4) 0.035(4) -0.001(3) 0.000(3) 0.001(3)
C29 0.042(4) 0.051(5) 0.035(4) -0.002(4) -0.006(3) 0.002(4)
C30 0.058(6) 0.102(10) 0.037(5) 0.001(5) 0.007(4) 0.006(6)
C31 0.059(6) 0.078(8) 0.041(5) 0.000(5) 0.002(5) 0.022(6)
C32 0.041(5) 0.051(6) 0.040(5) -0.011(4) -0.007(4) -0.005(4)
C33 0.043(5) 0.031(4) 0.049(5) -0.006(3) 0.007(4) 0.001(3)
C34 0.035(4) 0.029(4) 0.041(4) 0.000(3) -0.006(3) -0.007(3)
C35 0.042(5) 0.029(4) 0.039(4) 0.002(3) -0.004(3) -0.003(3)
C36 0.085(9) 0.023(5) 0.076(8) 0.019(5) -0.040(6) -0.007(5)
C37 0.149(12) 0.043(6) 0.052(7) 0.015(5) -0.030(8) -0.012(7)
C38 0.17(2) 0.088(11) 0.053(8) 0.016(7) -0.039(10) -0.049(12)
C39 0.18(2) 0.052(9) 0.126(13) 0.034(10) -0.073(12) -0.041(11)
C40 0.100(12) 0.044(8) 0.154(14) 0.036(9) -0.069(11) -0.018(7)
C41 0.105(12) 0.035(6) 0.104(9) 0.022(6) -0.057(8) -0.010(6)
C42 0.134(12) 0.082(10) 0.068(9) -0.003(7) 0.003(9) 0.007(10)
C43 0.27(3) 0.120(18) 0.114(16) -0.002(12) 0.061(19) -0.08(2)
C44 0.22(3) 0.093(14) 0.115(15) 0.013(11) 0.081(17) 0.034(15)
C45 0.119(7) 0.039(7) 0.142(12) 0.008(8) -0.031(10) 0.022(7)
C46 0.16(2) 0.069(12) 0.23(3) -0.038(14) 0.05(2) 0.000(12)
C47 0.113(6) 0.113(6) 0.113(6) 0.0007(14) 0.0245(19) -0.0008(15)
C48 0.114(6) 0.113(6) 0.113(6) 0.003(3) 0.022(3) -0.001(3)
C49 0.119(7) 0.118(7) 0.119(7) 0.002(3) 0.023(3) 0.000(3)
C50 0.069(9) 0.057(8) 0.126(13) -0.001(8) 0.011(8) -0.013(6)
C51 0.059(8) 0.20(2) 0.074(9) 0.010(11) 0.035(7) 0.017(9)
C52 0.070(9) 0.114(13) 0.065(8) 0.014(8) 0.005(7) 0.017(8)
C53 0.137(8) 0.136(8) 0.136(8) 0.001(3) 0.029(3) -0.002(3)
C54 0.142(7) 0.146(8) 0.148(8) 0.000(3) 0.033(3) -0.003(3)

loop_
_atom_type_symbol
_atom_type_description
_atom_type_scat_dispersion_real
_atom_type_scat_dispersion_imag
_atom_type_scat_source
C C 0.0033 0.0016 'International Tables Vol C Tables 4.2.6.8 and 6.1.1.4'
H H 0.0000 0.0000 'International Tables Vol C Tables 4.2.6.8 and 6.1.1.4'
F F 0.0171 0.0103 'International Tables Vol C Tables 4.2.6.8 and 6.1.1.4'
N N 0.0061 0.0033 'International Tables Vol C Tables 4.2.6.8 and 6.1.1.4'
O O 0.0106 0.0060 'International Tables Vol C Tables 4.2.6.8 and 6.1.1.4'
S S 0.1246 0.1234 'International Tables Vol C Tables 4.2.6.8 and 6.1.1.4'
Sc Sc 0.2519 0.3716 'International Tables Vol C Tables 4.2.6.8 and 6.1.1.4'

loop_
_geom_angle_atom_site_label_1
_geom_angle_atom_site_label_2
_geom_angle_atom_site_label_3
_geom_angle
O1 Sc1 O4 90.6(2)
O1 Sc1 O5 169.6(3)
O4 Sc1 O5 92.5(3)
O1 Sc1 O3 93.3(2)
O4 Sc1 O3 81.5(2)
O5 Sc1 O3 96.9(3)
O1 Sc1 O2 82.5(2)
O4 Sc1 O2 90.7(2)
O5 Sc1 O2 87.6(3)
O3 Sc1 O2 171.2(2)
O1 Sc1 O13 88.0(3)
O4 Sc1 O13 172.7(3)
O5 Sc1 O13 90.2(3)
O3 Sc1 O13 91.5(3)
O2 Sc1 O13 96.2(3)
O11 S1 O13 133.5(8)
O11 S1 C51 114.0(9)
O13 S1 C51 108.2(6)
O11 S1 O12 95.5(12)
O13 S1 O12 101.6(8)
C51 S1 O12 92.3(12)
N3 O1 Sc1 128.2(4)
C24 N1 C8 121.9(8)
C24 N1 H1 119.1
C8 N1 H1 119.1
C4 C1 H1A 109.5
C4 C1 H1B 109.5
H1A C1 H1B 109.5
C4 C1 H1C 109.5
H1A C1 H1C 109.5
H1B C1 H1C 109.5
O10 S2 O5 114.1(8)
O10 S2 O6 119.3(12)
O5 S2 O6 110.7(7)
O10 S2 C52 104.7(7)
O5 S2 C52 101.3(6)
O6 S2 C52 104.3(10)
C35 O2 Sc1 133.4(5)
O4 N2 C25 111.8(6)
O4 N2 C23 108.3(7)
C25 N2 C23 115.5(7)
O4 N2 C17 110.2(6)
C25 N2 C17 109.9(7)
C23 N2 C17 100.7(7)
C4 C2 H2A 109.5
C4 C2 H2B 109.5
H2A C2 H2B 109.5
C4 C2 H2C 109.5
H2A C2 H2C 109.5
H2B C2 H2C 109.5
O8 S3 O7 118.6(7)
O8 S3 O9 113.3(5)
O7 S3 O9 114.8(7)
O8 S3 C50 102.6(7)
O7 S3 C50 102.2(7)
O9 S3 C50 102.1(7)
C24 O3 Sc1 134.9(6)
O1 N3 C27 111.9(6)
O1 N3 C34 109.7(6)
C27 N3 C34 110.5(6)
O1 N3 C28 109.1(6)
C27 N3 C28 113.6(6)
C34 N3 C28 101.5(6)
C4 C3 H3A 109.5
C4 C3 H3B 109.5
H3A C3 H3B 109.5
C4 C3 H3C 109.5
H3A C3 H3C 109.5
H3B C3 H3C 109.5
N2 O4 Sc1 128.5(5)
C35 N4 C36 122.0(8)
C35 N4 H4 119.0
C36 N4 H4 119.0
C2 C4 C3 109.8(13)
C2 C4 C1 107.6(15)
C3 C4 C1 107.2(15)
C2 C4 C5 109.8(11)
C3 C4 C5 108.6(12)
C1 C4 C5 113.7(12)
C6 C5 C10 116.7(11)
C6 C5 C4 121.1(12)
C10 C5 C4 122.2(11)
S2 O5 Sc1 163.5(5)
C7 C6 C5 120.3(12)
C7 C6 H6 119.9
C5 C6 H6 119.9
C8 C7 C6 119.7(10)
C8 C7 C11 120.0(10)
C6 C7 C11 120.3(11)
C7 C8 C9 121.7(10)
C7 C8 N1 120.7(9)
C9 C8 N1 117.6(9)
C10 C9 C8 118.0(10)
C10 C9 C15 123.0(9)
C8 C9 C15 119.0(9)
C9 C10 C5 123.6(10)
C9 C10 H10 118.2
C5 C10 H10 118.2
C12 C11 C7 113.4(12)
C12 C11 C13 108.4(15)
C7 C11 C13 104.8(12)
C12 C11 H11 110.0
C7 C11 H11 110.0
C13 C11 H11 110.0
C11 C12 H12A 109.5
C11 C12 H12B 109.5
H12A C12 H12B 109.5
C11 C12 H12C 109.5
H12A C12 H12C 109.5
H12B C12 H12C 109.5
C11 C13 H13A 109.5
C11 C13 H13B 109.5
H13A C13 H13B 109.5
C11 C13 H13C 109.5
H13A C13 H13C 109.5
H13B C13 H13C 109.5
S1 O13 Sc1 158.4(5)
C14 C15 C16 111.8(10)
C14 C15 C9 110.1(10)
C16 C15 C9 112.0(10)
C14 C15 H15 107.6
C16 C15 H15 107.6
C9 C15 H15 107.6
C15 C16 H16A 109.5
C15 C16 H16B 109.5
H16A C16 H16B 109.5
C15 C16 H16C 109.5
H16A C16 H16C 109.5
H16B C16 H16C 109.5
C18 C17 C24 115.3(8)
C18 C17 N2 102.9(8)
C24 C17 N2 112.6(7)
C18 C17 H17 108.6
C24 C17 H17 108.6
N2 C17 H17 108.6
C17 C18 C19 103.3(8)
C17 C18 H18A 111.1
C19 C18 H18A 111.1
C17 C18 H18B 111.1
C19 C18 H18B 111.1
H18A C18 H18B 109.1
C20 C19 C23 104.4(10)
C20 C19 C18 114.3(10)
C23 C19 C18 106.3(8)
C20 C19 H19 110.5
C23 C19 H19 110.5
C18 C19 H19 110.5
C21 C20 C19 105.4(13)
C21 C20 H20A 110.7
C19 C20 H20A 110.7
C21 C20 H20B 110.7
C19 C20 H20B 110.7
H20A C20 H20B 108.8
C20 C21 C22 108.7(16)
C20 C21 H21A 109.9
C22 C21 H21A 109.9
C20 C21 H21B 109.9
C22 C21 H21B 109.9
H21A C21 H21B 108.3
C22 C23 C19 107.8(9)
C22 C23 N2 115.1(9)
C19 C23 N2 105.1(8)
C22 C23 H23 109.5
C19 C23 H23 109.5
N2 C23 H23 109.5
C21 C22 C23 104.7(12)
C21 C22 H22A 110.8
C23 C22 H22A 110.8
C21 C22 H22B 110.8
C23 C22 H22B 110.8
H22A C22 H22B 108.9
O3 C24 N1 122.9(9)
O3 C24 C17 123.3(8)
N1 C24 C17 113.7(8)
C25 C26 C27 120.6(7)
C25 C26 H26A 107.2
C27 C26 H26A 107.2
C25 C26 H26B 107.2
C27 C26 H26B 107.2
H26A C26 H26B 106.8
C26 C25 N2 116.0(7)
C26 C25 H25A 108.3
N2 C25 H25A 108.3
C26 C25 H25B 108.3
N2 C25 H25B 108.3
H25A C25 H25B 107.4
N3 C27 C26 116.2(7)
N3 C27 H27A 108.2
C26 C27 H27A 108.2
N3 C27 H27B 108.2
C26 C27 H27B 108.2
H27A C27 H27B 107.4
C29 C28 N3 114.6(7)
C29 C28 C32 105.8(7)
N3 C28 C32 105.2(6)
C29 C28 H28 110.3
N3 C28 H28 110.3
C32 C28 H28 110.3
C30 C29 C28 105.7(8)
C30 C29 H29A 110.6
C28 C29 H29A 110.6
C30 C29 H29B 110.6
C28 C29 H29B 110.6
H29A C29 H29B 108.7
C29 C30 C31 103.3(9)
C29 C30 H30A 111.1
C31 C30 H30A 111.1
C29 C30 H30B 111.1
C31 C30 H30B 111.1
H30A C30 H30B 109.1
C32 C31 C30 105.1(9)
C32 C31 H31A 110.7
C30 C31 H31A 110.7
C32 C31 H31B 110.7
C30 C31 H31B 110.7
H31A C31 H31B 108.8
C31 C32 C33 118.3(9)
C31 C32 C28 106.4(8)
C33 C32 C28 104.6(7)
C31 C32 H32 109.0
C33 C32 H32 109.0
C28 C32 H32 109.0
C34 C33 C32 103.0(7)
C34 C33 H33A 111.2
C32 C33 H33A 111.2
C34 C33 H33B 111.2
C32 C33 H33B 111.2
H33A C33 H33B 109.1
C33 C34 N3 101.8(6)
C33 C34 C35 118.7(8)
N3 C34 C35 112.6(6)
C33 C34 H34 107.7
N3 C34 H34 107.7
C35 C34 H34 107.7
O2 C35 N4 122.8(8)
O2 C35 C34 123.1(7)
N4 C35 C34 114.0(7)
C41 C36 C37 126.6(12)
C41 C36 N4 121.2(14)
C37 C36 N4 112.2(12)
C38 C37 C36 113.7(18)
C38 C37 C42 122.5(18)
C36 C37 C42 123.7(11)
C37 C38 C39 122(2)
C37 C38 H38 118.8
C39 C38 H38 118.8
C40 C39 C38 119.5(16)
C40 C39 C47 127(2)
C38 C39 C47 113(2)
C39 C40 C41 122(2)
C39 C40 H40 118.9
C41 C40 H40 118.9
C36 C41 C40 116(2)
C36 C41 C45 121.4(12)
C40 C41 C45 122.8(19)
C37 C42 C44 109.9(17)
C37 C42 C43 114.7(18)
C44 C42 C43 103.5(16)
C37 C42 H42 109.5
C44 C42 H42 109.5
C43 C42 H42 109.5
C42 C43 H43A 109.5
C42 C43 H43B 109.5
H43A C43 H43B 109.5
C42 C43 H43C 109.5
H43A C43 H43C 109.5
H43B C43 H43C 109.5
C42 C44 H44A 109.5
C42 C44 H44B 109.5
H44A C44 H44B 109.5
C42 C44 H44C 109.5
H44A C44 H44C 109.5
H44B C44 H44C 109.5
C41 C45 C46 112.5(17)
C41 C45 C54 117.5(17)
C46 C45 C54 106.5(19)
C41 C45 H45 106.6
C46 C45 H45 106.6
C54 C45 H45 106.6
C45 C46 H46A 109.5
C45 C46 H46B 109.5
H46A C46 H46B 109.5
C45 C46 H46C 109.5
H46A C46 H46C 109.5
H46B C46 H46C 109.5
C49 C47 C48 118.7(19)
C49 C47 C53 103.9(19)
C48 C47 C53 100.1(18)
C49 C47 C39 107.5(18)
C48 C47 C39 107.8(17)
C53 C47 C39 119(2)
C47 C48 H48A 109.5
C47 C48 H48B 109.5
H48A C48 H48B 109.5
C47 C48 H48C 109.5
H48A C48 H48C 109.5
H48B C48 H48C 109.5
C47 C49 H49A 109.5
C47 C49 H49B 109.5
H49A C49 H49B 109.5
C47 C49 H49C 109.5
H49A C49 H49C 109.5
H49B C49 H49C 109.5
F8 C50 F7 106.7(13)
F8 C50 F9 109.2(13)
F7 C50 F9 108.1(13)
F8 C50 S3 111.0(12)
F7 C50 S3 112.0(11)
F9 C50 S3 109.8(11)
F1 C51 F2 113.8(19)
F1 C51 F3 103.7(17)
F2 C51 F3 93.9(13)
F1 C51 S1 116.8(13)
F2 C51 S1 117.2(13)
F3 C51 S1 107.5(15)
F6 C52 F4 114(2)
F6 C52 F5 108.4(17)
F4 C52 F5 103.2(16)
F6 C52 S2 111.2(13)
F4 C52 S2 110.8(12)
F5 C52 S2 108.9(13)
C47 C53 H53A 109.5
C47 C53 H53B 109.5
H53A C53 H53B 109.5
C47 C53 H53C 109.5
H53A C53 H53C 109.5
H53B C53 H53C 109.5
C45 C54 H54A 109.5
C45 C54 H54B 109.5
H54A C54 H54B 109.5
C45 C54 H54C 109.5
H54A C54 H54C 109.5
H54B C54 H54C 109.5

loop_
_geom_bond_atom_site_label_1
_geom_bond_atom_site_label_2
_geom_bond_distance
Sc1 O1 2.036(6)
Sc1 O4 2.044(6)
Sc1 O5 2.086(6)
Sc1 O3 2.090(6)
Sc1 O2 2.102(6)
Sc1 O13 2.106(6)
S1 O11 1.224(11)
S1 O13 1.392(7)
S1 C51 1.721(18)
S1 O12 1.74(2)
F1 C51 1.284(15)
O1 N3 1.391(8)
N1 C24 1.303(12)
N1 C8 1.442(13)
N1 H1 0.8800
C1 C4 1.52(2)
C1 H1A 0.9800
C1 H1B 0.9800
C1 H1C 0.9800
S2 O10 1.365(13)
S2 O5 1.432(7)
S2 O6 1.462(14)
S2 C52 1.832(16)
F2 C51 1.32(2)
O2 C35 1.246(10)
N2 O4 1.384(9)
N2 C25 1.520(11)
N2 C23 1.537(12)
N2 C17 1.537(13)
C2 C4 1.506(18)
C2 H2A 0.9800
C2 H2B 0.9800
C2 H2C 0.9800
S3 O8 1.430(9)
S3 O7 1.436(10)
S3 O9 1.442(9)
S3 C50 1.833(18)
F3 C51 1.36(2)
O3 C24 1.261(11)
N3 C27 1.508(11)
N3 C34 1.528(11)
N3 C28 1.541(10)
C3 C4 1.52(2)
C3 H3A 0.9800
C3 H3B 0.9800
C3 H3C 0.9800
F4 C52 1.23(2)
N4 C35 1.315(11)
N4 C36 1.472(12)
N4 H4 0.8800
C4 C5 1.529(17)
C5 C6 1.404(16)
C5 C10 1.408(18)
F5 C52 1.326(18)
C6 C7 1.390(17)
C6 H6 0.9500
F6 C52 1.209(19)
C7 C8 1.366(16)
C7 C11 1.532(15)
F7 C50 1.329(16)
C8 C9 1.391(13)
F8 C50 1.313(17)
C9 C10 1.343(15)
C9 C15 1.568(17)
F9 C50 1.352(18)
C10 H10 0.9500
C11 C12 1.51(2)
C11 C13 1.58(2)
C11 H11 1.0000
C12 H12A 0.9800
C12 H12B 0.9800
C12 H12C 0.9800
C14 C15 1.531(18)
C13 H13A 0.9800
C13 H13B 0.9800
C13 H13C 0.9800
C15 C16 1.542(15)
C15 H15 1.0000
C16 H16A 0.9800
C16 H16B 0.9800
C16 H16C 0.9800
C17 C18 1.512(14)
C17 C24 1.525(14)
C17 H17 1.0000
C18 C19 1.554(17)
C18 H18A 0.9900
C18 H18B 0.9900
C19 C20 1.504(18)
C19 C23 1.525(15)
C19 H19 1.0000
C20 C21 1.44(2)
C20 H20A 0.9900
C20 H20B 0.9900
C21 C22 1.49(2)
C21 H21A 0.9900
C21 H21B 0.9900
C23 C22 1.500(18)
C23 H23 1.0000
C22 H22A 0.9900
C22 H22B 0.9900
C26 C25 1.506(13)
C26 C27 1.518(12)
C26 H26A 0.9900
C26 H26B 0.9900
C25 H25A 0.9900
C25 H25B 0.9900
C27 H27A 0.9900
C27 H27B 0.9900
C28 C29 1.532(13)
C28 C32 1.556(13)
C28 H28 1.0000
C29 C30 1.531(14)
C29 H29A 0.9900
C29 H29B 0.9900
C30 C31 1.534(18)
C30 H30A 0.9900
C30 H30B 0.9900
C31 C32 1.526(16)
C31 H31A 0.9900
C31 H31B 0.9900
C32 C33 1.547(13)
C32 H32 1.0000
C33 C34 1.501(13)
C33 H33A 0.9900
C33 H33B 0.9900
C34 C35 1.528(11)
C34 H34 1.0000
C36 C41 1.36(2)
C36 C37 1.46(2)
C37 C38 1.408(19)
C37 C42 1.49(3)
C38 C39 1.41(4)
C38 H38 0.9500
C39 C40 1.39(4)
C39 C47 1.59(3)
C40 C41 1.42(2)
C40 H40 0.9500
C41 C45 1.48(3)
C42 C44 1.52(2)
C42 C43 1.59(3)
C42 H42 1.0000
C43 H43A 0.9800
C43 H43B 0.9800
C43 H43C 0.9800
C44 H44A 0.9800
C44 H44B 0.9800
C44 H44C 0.9800
C45 C46 1.54(3)
C45 C54 1.60(3)
C45 H45 1.0000
C46 H46A 0.9800
C46 H46B 0.9800
C46 H46C 0.9800
C47 C49 1.40(3)
C47 C48 1.49(3)
C47 C53 1.51(3)
C48 H48A 0.9800
C48 H48B 0.9800
C48 H48C 0.9800
C49 H49A 0.9800
C49 H49B 0.9800
C49 H49C 0.9800
C53 H53A 0.9800
C53 H53B 0.9800
C53 H53C 0.9800
C54 H54A 0.9800
C54 H54B 0.9800
C54 H54C 0.9800
